data_7061497
loop_
_publ_author_name
'Akhter, Suffora'
'Rehman, Abdur'
'Abidi, S. M. A.'
'Arjmand, Farukh'
'Tabassum, Sartaj'

_publ_section_title
;
 Synthesis, structural insights, and biological screening of DNA targeted
 Ru(ii)(\h6-p-cymene) complexes containing bioactive amino-benzothiazole
 ligand scaffolds
;
_journal_issue 23
_journal_name_full 'New Journal of Chemistry'
_journal_page_first 11462
_journal_page_last 11473
_journal_paper_doi 10.1039/D2NJ00883A
_journal_volume 46
_journal_year 2022
_chemical_formula_sum 'C68 H76 Cl12 N8 Ru4 S4'
_chemical_formula_weight 1963.28
_space_group_crystal_system orthorhombic
_space_group_IT_number 33
_space_group_name_Hall 'P 2c -2n'
_space_group_name_H-M_alt 'P n a 21'
_atom_sites_solution_hydrogens mixed
_audit_creation_method SHELXL-2018/3
_audit_update_record
;
2020-12-23 deposited with the CCDC.	2022-05-11 downloaded from the CCDC.
;
_cell_angle_alpha 90
_cell_angle_beta 90
_cell_angle_gamma 90
_cell_formula_units_Z 1
_cell_length_a 17.4729(2)
_cell_length_b 11.1879(2)
_cell_length_c 9.71000(10)
_cell_measurement_reflns_used 33838
_cell_measurement_temperature 293(2)
_cell_measurement_theta_max 27.3080
_cell_measurement_theta_min 1.8150
_cell_volume 1898.16(4)
_computing_cell_refinement 'CrysAlisPro 1.171.40.82a (Rigaku OD, 2020)'
_computing_data_collection 'CrysAlisPro 1.171.40.82a (Rigaku OD, 2020)'
_computing_data_reduction 'CrysAlisPro 1.171.40.82a (Rigaku OD, 2020)'
_computing_structure_refinement 'SHELXL-2018/3 (Sheldrick, 2018)'
_computing_structure_solution 'SHELXT 2018/2 (Sheldrick, 2018)'
_diffrn_ambient_temperature 293(2)
_diffrn_detector_area_resol_mean 10.0000
_diffrn_measured_fraction_theta_full 1.000
_diffrn_measured_fraction_theta_max 0.978
_diffrn_measurement_device_type 'XtaLAB Synergy, Dualflex, HyPix3000'
_diffrn_radiation_type MoK\a
_diffrn_radiation_wavelength 0.71073
_diffrn_reflns_av_R_equivalents 0.0307
_diffrn_reflns_av_unetI/netI 0.0172
_diffrn_reflns_Laue_measured_fraction_full 1.000
_diffrn_reflns_Laue_measured_fraction_max 0.978
_diffrn_reflns_limit_h_max 22
_diffrn_reflns_limit_h_min -22
_diffrn_reflns_limit_k_max 14
_diffrn_reflns_limit_k_min -14
_diffrn_reflns_limit_l_max 12
_diffrn_reflns_limit_l_min -12
_diffrn_reflns_number 42451
_diffrn_reflns_point_group_measured_fraction_full 1.000
_diffrn_reflns_point_group_measured_fraction_max 0.961
_diffrn_reflns_theta_full 25.242
_diffrn_reflns_theta_max 27.346
_diffrn_reflns_theta_min 2.162
_diffrn_source 'micro-focus sealed X-ray tube'
_exptl_absorpt_coefficient_mu 1.360
_exptl_absorpt_correction_T_max 1.00000
_exptl_absorpt_correction_T_min 0.75175
_exptl_absorpt_correction_type multi-scan
_exptl_absorpt_process_details
;
CrysAlisPro 1.171.40.82a (Rigaku Oxford Diffraction, 2020)
Empirical absorption correction using spherical harmonics,
implemented in SCALE3 ABSPACK scaling algorithm.
;
_exptl_crystal_colour red
_exptl_crystal_density_diffrn 1.718
_exptl_crystal_description block
_exptl_crystal_F_000 984
_refine_diff_density_max 0.225
_refine_diff_density_min -0.365
_refine_diff_density_rms 0.044
_refine_ls_abs_structure_details
;
 Flack x determined using 1776 quotients [(I+)-(I-)]/[(I+)+(I-)]
 (Parsons, Flack and Wagner, Acta Cryst. B69 (2013) 249-259).
;
_refine_ls_abs_structure_Flack -0.013(12)
_refine_ls_extinction_method none
_refine_ls_goodness_of_fit_ref 0.996
_refine_ls_hydrogen_treatment mixed
_refine_ls_matrix_type full
_refine_ls_number_parameters 224
_refine_ls_number_reflns 4133
_refine_ls_number_restraints 1
_refine_ls_restrained_S_all 0.996
_refine_ls_R_factor_all 0.0203
_refine_ls_R_factor_gt 0.0190
_refine_ls_shift/su_max 0.002
_refine_ls_shift/su_mean 0.000
_refine_ls_structure_factor_coef Fsqd
_refine_ls_weighting_details 'w=1/[\s^2^(Fo^2^)+(0.0309P)^2^+0.4002P] where P=(Fo^2^+2Fc^2^)/3'
_refine_ls_weighting_scheme calc
_refine_ls_wR_factor_gt 0.0494
_refine_ls_wR_factor_ref 0.0501
_reflns_Friedel_coverage 0.855
_reflns_Friedel_fraction_full 0.999
_reflns_Friedel_fraction_max 0.942
_reflns_number_gt 3999
_reflns_number_total 4133
_reflns_threshold_expression 'I > 2\s(I)'
_cod_data_source_file d2nj00883a2.cif
_cod_data_source_block sa-02
_cod_depositor_comments 'Adding full bibliography for 7061497--7061498.cif.'
_cod_database_code 7061497
_shelx_shelxl_version_number 2018/3
_shelx_space_group_comment
;
The symmetry employed for this shelxl refinement is uniquely defined
by the following loop, which should always be used as a source of
symmetry information in preference to the above space-group names.
They are only intended as comments.
;

loop_
_space_group_symop_operation_xyz
'x, y, z'
'-x, -y, z+1/2'
'x+1/2, -y+1/2, z'
'-x+1/2, y+1/2, z+1/2'

loop_
_atom_site_label
_atom_site_type_symbol
_atom_site_fract_x
_atom_site_fract_y
_atom_site_fract_z
_atom_site_U_iso_or_equiv
_atom_site_adp_type
_atom_site_occupancy
_atom_site_site_symmetry_order
_atom_site_calc_flag
_atom_site_refinement_flags_posn
_atom_site_refinement_flags_adp
_atom_site_refinement_flags_occupancy
_atom_site_disorder_assembly
_atom_site_disorder_group
Ru1 Ru 0.61487(2) 0.46798(2) 0.53272(3) 0.02546(7) Uani 1 1 d . . . . .
Cl1 Cl 0.67261(4) 0.27131(7) 0.55911(9) 0.03549(19) Uani 1 1 d . . . . .
S1 S 0.37548(4) 0.26076(7) 0.56147(9) 0.03120(19) Uani 1 1 d . . . . .
Cl2 Cl 0.60316(5) 0.46680(8) 0.78339(10) 0.0379(2) Uani 1 1 d . . . . .
N2 N 0.50790(14) 0.2246(2) 0.6706(3) 0.0293(6) Uani 1 1 d . . . . .
H2 H 0.555752 0.230055 0.690356 0.035 Uiso 1 1 calc R U . . .
N1 N 0.50644(15) 0.3855(2) 0.5169(3) 0.0309(6) Uani 1 1 d . . . . .
C15 C 0.5951(2) 0.5427(3) 0.3315(4) 0.0339(8) Uani 1 1 d . . . . .
H15 H 0.560129 0.520259 0.264199 0.041 Uiso 1 1 calc R U . . .
C009 C 0.46039(18) 0.1402(3) 0.7302(3) 0.0280(7) Uani 1 1 d . . . . .
C1 C 0.47318(16) 0.2982(3) 0.5786(3) 0.0261(6) Uani 1 1 d . . . . .
C16 C 0.5732(2) 0.6285(3) 0.4324(4) 0.0348(7) Uani 1 1 d . . . . .
H16 H 0.524447 0.661722 0.428272 0.042 Uiso 1 1 calc R U . . .
C2 C 0.38475(16) 0.1465(3) 0.6842(3) 0.0277(7) Uani 1 1 d . . . . .
C4 C 0.3501(2) -0.0133(4) 0.8316(4) 0.0422(9) Uani 1 1 d . . . . .
H4 H 0.313485 -0.065641 0.866037 0.051 Uiso 1 1 calc R U . . .
C6 C 0.4797(2) 0.0550(3) 0.8267(4) 0.0395(8) Uani 1 1 d . . . . .
C13 C 0.7201(2) 0.5296(3) 0.4387(5) 0.0399(9) Uani 1 1 d . . . . .
H13 H 0.769290 0.497915 0.441726 0.048 Uiso 1 1 calc R U . . .
C14 C 0.6686(2) 0.4913(3) 0.3315(4) 0.0356(8) Uani 1 1 d . . . . .
C7 C 0.5981(3) 0.7495(4) 0.6474(5) 0.0557(10) Uani 1 1 d . . . . .
H7A H 0.545373 0.735195 0.669490 0.084 Uiso 1 1 calc R U . . .
H7B H 0.604050 0.829946 0.614732 0.084 Uiso 1 1 calc R U . . .
H7C H 0.628928 0.738160 0.728210 0.084 Uiso 1 1 calc R U . . .
C12 C 0.69829(18) 0.6126(3) 0.5375(5) 0.0422(7) Uani 1 1 d . . . . .
H12 H 0.733212 0.635318 0.604923 0.051 Uiso 1 1 calc R U . . .
C5 C 0.4253(3) -0.0231(3) 0.8768(5) 0.0458(10) Uani 1 1 d . . . . .
H5 H 0.438764 -0.081666 0.940220 0.055 Uiso 1 1 calc R U . . .
C11 C 0.62310(17) 0.6642(3) 0.5381(6) 0.0388(7) Uani 1 1 d . . . . .
C8 C 0.6924(2) 0.3957(3) 0.2302(4) 0.0432(9) Uani 1 1 d . . . . .
H8 H 0.726170 0.339919 0.278758 0.052 Uiso 1 1 calc R U . . .
C3 C 0.3286(2) 0.0724(3) 0.7367(4) 0.0364(8) Uani 1 1 d . . . . .
H3 H 0.277836 0.079933 0.708985 0.044 Uiso 1 1 calc R U . . .
C10 C 0.6266(3) 0.3249(5) 0.1734(6) 0.0633(13) Uani 1 1 d . . . . .
H10A H 0.599879 0.286449 0.247619 0.095 Uiso 1 1 calc R U . . .
H10B H 0.645504 0.265601 0.110694 0.095 Uiso 1 1 calc R U . . .
H10C H 0.592188 0.377542 0.125724 0.095 Uiso 1 1 calc R U . . .
C9 C 0.7384(3) 0.4521(4) 0.1137(5) 0.0629(13) Uani 1 1 d . . . . .
H9A H 0.705442 0.501545 0.058847 0.094 Uiso 1 1 calc R U . . .
H9B H 0.760040 0.390364 0.057187 0.094 Uiso 1 1 calc R U . . .
H9C H 0.778789 0.500056 0.151813 0.094 Uiso 1 1 calc R U . . .
H1 H 0.483(2) 0.406(4) 0.467(4) 0.032(12) Uiso 1 1 d . . . . .
Cl3 Cl 0.57356(7) 0.04994(13) 0.88558(17) 0.0778(4) Uani 1 1 d . . . . .

loop_
_atom_site_aniso_label
_atom_site_aniso_U_11
_atom_site_aniso_U_22
_atom_site_aniso_U_33
_atom_site_aniso_U_23
_atom_site_aniso_U_13
_atom_site_aniso_U_12
Ru1 0.02220(11) 0.02703(12) 0.02715(12) 0.00377(13) 0.00029(11) -0.00189(8)
Cl1 0.0304(3) 0.0308(4) 0.0452(5) 0.0007(3) 0.0017(3) 0.0033(3)
S1 0.0256(3) 0.0329(4) 0.0351(5) 0.0063(3) -0.0053(3) -0.0047(3)
Cl2 0.0388(5) 0.0460(5) 0.0287(4) -0.0014(4) 0.0019(4) -0.0011(4)
N2 0.0202(12) 0.0329(13) 0.0347(14) 0.0084(12) -0.0028(11) -0.0002(10)
N1 0.0263(12) 0.0334(14) 0.0330(16) 0.0101(14) -0.0041(14) -0.0023(10)
C15 0.0344(17) 0.0365(19) 0.0307(18) 0.0114(15) -0.0004(15) -0.0018(14)
C009 0.0301(16) 0.0245(15) 0.0296(16) 0.0023(13) 0.0029(12) -0.0014(13)
C1 0.0242(14) 0.0272(14) 0.0268(15) 0.0006(12) -0.0019(11) 0.0017(12)
C16 0.0314(17) 0.0319(17) 0.0412(18) 0.0127(15) 0.0034(14) 0.0026(14)
C2 0.0299(17) 0.0277(16) 0.0254(17) 0.0001(13) 0.0001(11) -0.0023(12)
C4 0.049(2) 0.0382(19) 0.040(2) 0.0069(16) 0.0075(17) -0.0113(17)
C6 0.0358(18) 0.0379(18) 0.045(2) 0.0110(16) -0.0033(16) 0.0040(14)
C13 0.0250(17) 0.048(2) 0.047(2) 0.0132(17) 0.0070(16) -0.0035(15)
C14 0.0331(18) 0.0400(18) 0.0337(18) 0.0111(15) 0.0075(15) -0.0019(15)
C7 0.068(3) 0.036(2) 0.063(3) -0.011(2) 0.004(2) -0.0049(18)
C12 0.0365(16) 0.0397(17) 0.050(2) 0.008(2) -0.005(2) -0.0169(13)
C5 0.058(3) 0.037(2) 0.043(2) 0.0133(16) 0.001(2) -0.0024(18)
C11 0.0442(17) 0.0266(14) 0.0457(19) 0.005(2) -0.004(2) -0.0085(12)
C8 0.041(2) 0.049(2) 0.039(2) 0.0096(17) 0.0090(16) 0.0116(17)
C3 0.0340(18) 0.0373(18) 0.038(2) -0.0011(15) 0.0013(14) -0.0074(15)
C10 0.067(3) 0.065(3) 0.058(3) -0.016(2) 0.004(2) -0.001(2)
C9 0.070(3) 0.067(3) 0.052(3) 0.015(2) 0.029(2) 0.018(2)
Cl3 0.0465(6) 0.0853(9) 0.1016(11) 0.0515(8) -0.0242(6) 0.0006(6)

loop_
_atom_type_symbol
_atom_type_description
_atom_type_scat_dispersion_real
_atom_type_scat_dispersion_imag
_atom_type_scat_source
C C 0.0033 0.0016 'International Tables Vol C Tables 4.2.6.8 and 6.1.1.4'
H H 0.0000 0.0000 'International Tables Vol C Tables 4.2.6.8 and 6.1.1.4'
Cl Cl 0.1484 0.1585 'International Tables Vol C Tables 4.2.6.8 and 6.1.1.4'
N N 0.0061 0.0033 'International Tables Vol C Tables 4.2.6.8 and 6.1.1.4'
Ru Ru -1.2594 0.8363 'International Tables Vol C Tables 4.2.6.8 and 6.1.1.4'
S S 0.1246 0.1234 'International Tables Vol C Tables 4.2.6.8 and 6.1.1.4'

loop_
_geom_angle_atom_site_label_1
_geom_angle_atom_site_label_2
_geom_angle_atom_site_label_3
_geom_angle
_geom_angle_site_symmetry_1
_geom_angle_site_symmetry_3
_geom_angle_publ_flag
N1 Ru1 C15 87.72(13) . . ?
N1 Ru1 C13 150.43(15) . . ?
C15 Ru1 C13 68.27(15) . . ?
N1 Ru1 C16 91.60(12) . . ?
C15 Ru1 C16 38.46(14) . . ?
C13 Ru1 C16 80.35(14) . . ?
N1 Ru1 C12 157.81(12) . . ?
C15 Ru1 C12 80.68(16) . . ?
C13 Ru1 C12 37.29(16) . . ?
C16 Ru1 C12 67.63(13) . . ?
N1 Ru1 C14 111.88(13) . . ?
C15 Ru1 C14 37.85(14) . . ?
C13 Ru1 C14 38.71(15) . . ?
C16 Ru1 C14 69.12(14) . . ?
C12 Ru1 C14 69.07(17) . . ?
N1 Ru1 C11 119.74(11) . . ?
C15 Ru1 C11 69.16(17) . . ?
C13 Ru1 C11 68.70(14) . . ?
C16 Ru1 C11 37.50(16) . . ?
C12 Ru1 C11 38.25(12) . . ?
C14 Ru1 C11 82.75(17) . . ?
N1 Ru1 Cl1 89.11(8) . . ?
C15 Ru1 Cl1 120.88(10) . . ?
C13 Ru1 Cl1 88.87(10) . . ?
C16 Ru1 Cl1 159.22(11) . . ?
C12 Ru1 Cl1 113.08(9) . . ?
C14 Ru1 Cl1 91.38(10) . . ?
C11 Ru1 Cl1 150.72(9) . . ?
N1 Ru1 Cl2 89.70(9) . . ?
C15 Ru1 Cl2 153.23(11) . . ?
C13 Ru1 Cl2 119.54(12) . . ?
C16 Ru1 Cl2 115.08(10) . . ?
C12 Ru1 Cl2 92.22(14) . . ?
C14 Ru1 Cl2 158.20(10) . . ?
C11 Ru1 Cl2 89.28(14) . . ?
Cl1 Ru1 Cl2 85.70(3) . . ?
C2 S1 C1 91.12(14) . . ?
C1 N2 C009 114.9(3) . . ?
C1 N2 H2 122.6 . . ?
C009 N2 H2 122.6 . . ?
C1 N1 Ru1 134.8(2) . . ?
C1 N1 H1 108(3) . . ?
Ru1 N1 H1 117(3) . . ?
C14 C15 C16 121.5(3) . . ?
C14 C15 Ru1 72.3(2) . . ?
C16 C15 Ru1 71.4(2) . . ?
C14 C15 H15 119.3 . . ?
C16 C15 H15 119.3 . . ?
Ru1 C15 H15 129.7 . . ?
C6 C009 N2 127.5(3) . . ?
C6 C009 C2 119.0(3) . . ?
N2 C009 C2 113.5(3) . . ?
N1 C1 N2 124.4(3) . . ?
N1 C1 S1 125.0(2) . . ?
N2 C1 S1 110.5(2) . . ?
C11 C16 C15 121.8(3) . . ?
C11 C16 Ru1 72.48(19) . . ?
C15 C16 Ru1 70.16(19) . . ?
C11 C16 H16 119.1 . . ?
C15 C16 H16 119.1 . . ?
Ru1 C16 H16 131.2 . . ?
C3 C2 C009 121.6(3) . . ?
C3 C2 S1 128.4(3) . . ?
C009 C2 S1 110.0(2) . . ?
C3 C4 C5 121.5(3) . . ?
C3 C4 H4 119.2 . . ?
C5 C4 H4 119.2 . . ?
C009 C6 C5 120.5(4) . . ?
C009 C6 Cl3 118.5(3) . . ?
C5 C6 Cl3 120.9(3) . . ?
C12 C13 C14 121.8(3) . . ?
C12 C13 Ru1 71.8(2) . . ?
C14 C13 Ru1 71.3(2) . . ?
C12 C13 H13 119.1 . . ?
C14 C13 H13 119.1 . . ?
Ru1 C13 H13 130.5 . . ?
C15 C14 C13 116.6(3) . . ?
C15 C14 C8 122.7(3) . . ?
C13 C14 C8 120.6(3) . . ?
C15 C14 Ru1 69.9(2) . . ?
C13 C14 Ru1 70.0(2) . . ?
C8 C14 Ru1 128.0(2) . . ?
C11 C7 H7A 109.5 . . ?
C11 C7 H7B 109.5 . . ?
H7A C7 H7B 109.5 . . ?
C11 C7 H7C 109.5 . . ?
H7A C7 H7C 109.5 . . ?
H7B C7 H7C 109.5 . . ?
C13 C12 C11 121.5(4) . . ?
C13 C12 Ru1 70.86(19) . . ?
C11 C12 Ru1 71.70(16) . . ?
C13 C12 H12 119.2 . . ?
C11 C12 H12 119.2 . . ?
Ru1 C12 H12 131.1 . . ?
C6 C5 C4 119.4(4) . . ?
C6 C5 H5 120.3 . . ?
C4 C5 H5 120.3 . . ?
C16 C11 C12 116.9(4) . . ?
C16 C11 C7 121.3(3) . . ?
C12 C11 C7 121.8(4) . . ?
C16 C11 Ru1 70.03(19) . . ?
C12 C11 Ru1 70.05(17) . . ?
C7 C11 Ru1 129.5(3) . . ?
C10 C8 C14 113.7(3) . . ?
C10 C8 C9 110.5(4) . . ?
C14 C8 C9 109.5(3) . . ?
C10 C8 H8 107.6 . . ?
C14 C8 H8 107.6 . . ?
C9 C8 H8 107.6 . . ?
C4 C3 C2 117.9(3) . . ?
C4 C3 H3 121.0 . . ?
C2 C3 H3 121.0 . . ?
C8 C10 H10A 109.5 . . ?
C8 C10 H10B 109.5 . . ?
H10A C10 H10B 109.5 . . ?
C8 C10 H10C 109.5 . . ?
H10A C10 H10C 109.5 . . ?
H10B C10 H10C 109.5 . . ?
C8 C9 H9A 109.5 . . ?
C8 C9 H9B 109.5 . . ?
H9A C9 H9B 109.5 . . ?
C8 C9 H9C 109.5 . . ?
H9A C9 H9C 109.5 . . ?
H9B C9 H9C 109.5 . . ?

loop_
_geom_bond_atom_site_label_1
_geom_bond_atom_site_label_2
_geom_bond_distance
_geom_bond_site_symmetry_2
_geom_bond_publ_flag
Ru1 N1 2.113(3) . ?
Ru1 C15 2.153(3) . ?
Ru1 C13 2.166(4) . ?
Ru1 C16 2.169(3) . ?
Ru1 C12 2.179(3) . ?
Ru1 C14 2.184(3) . ?
Ru1 C11 2.200(3) . ?
Ru1 Cl1 2.4341(8) . ?
Ru1 Cl2 2.4426(10) . ?
S1 C2 1.755(3) . ?
S1 C1 1.766(3) . ?
N2 C1 1.358(4) . ?
N2 C009 1.384(4) . ?
N2 H2 0.8600 . ?
N1 C1 1.284(4) . ?
N1 H1 0.68(4) . ?
C15 C14 1.407(5) . ?
C15 C16 1.423(5) . ?
C15 H15 0.9300 . ?
C009 C6 1.379(5) . ?
C009 C2 1.397(4) . ?
C16 C11 1.405(6) . ?
C16 H16 0.9300 . ?
C2 C3 1.383(5) . ?
C4 C3 1.383(5) . ?
C4 C5 1.388(7) . ?
C4 H4 0.9300 . ?
C6 C5 1.380(6) . ?
C6 Cl3 1.737(4) . ?
C13 C12 1.389(6) . ?
C13 C14 1.442(6) . ?
C13 H13 0.9300 . ?
C14 C8 1.512(5) . ?
C7 C11 1.493(6) . ?
C7 H7A 0.9600 . ?
C7 H7B 0.9600 . ?
C7 H7C 0.9600 . ?
C12 C11 1.435(5) . ?
C12 H12 0.9300 . ?
C5 H5 0.9300 . ?
C8 C10 1.501(6) . ?
C8 C9 1.525(5) . ?
C8 H8 0.9800 . ?
C3 H3 0.9300 . ?
C10 H10A 0.9600 . ?
C10 H10B 0.9600 . ?
C10 H10C 0.9600 . ?
C9 H9A 0.9600 . ?
C9 H9B 0.9600 . ?
C9 H9C 0.9600 . ?

loop_
_geom_torsion_atom_site_label_1
_geom_torsion_atom_site_label_2
_geom_torsion_atom_site_label_3
_geom_torsion_atom_site_label_4
_geom_torsion
_geom_torsion_site_symmetry_1
_geom_torsion_site_symmetry_2
_geom_torsion_site_symmetry_3
_geom_torsion_site_symmetry_4
_geom_torsion_publ_flag
C1 N2 C009 C6 -179.6(3) . . . . ?
C1 N2 C009 C2 -0.1(4) . . . . ?
Ru1 N1 C1 N2 -6.9(5) . . . . ?
Ru1 N1 C1 S1 170.33(18) . . . . ?
C009 N2 C1 N1 176.8(3) . . . . ?
C009 N2 C1 S1 -0.8(3) . . . . ?
C2 S1 C1 N1 -176.4(3) . . . . ?
C2 S1 C1 N2 1.1(2) . . . . ?
C14 C15 C16 C11 -1.2(5) . . . . ?
Ru1 C15 C16 C11 53.1(3) . . . . ?
C14 C15 C16 Ru1 -54.3(3) . . . . ?
C6 C009 C2 C3 2.2(5) . . . . ?
N2 C009 C2 C3 -177.3(3) . . . . ?
C6 C009 C2 S1 -179.5(3) . . . . ?
N2 C009 C2 S1 0.9(3) . . . . ?
C1 S1 C2 C3 176.9(3) . . . . ?
C1 S1 C2 C009 -1.1(2) . . . . ?
N2 C009 C6 C5 179.7(4) . . . . ?
C2 C009 C6 C5 0.3(5) . . . . ?
N2 C009 C6 Cl3 0.7(5) . . . . ?
C2 C009 C6 Cl3 -178.7(3) . . . . ?
C16 C15 C14 C13 0.1(5) . . . . ?
Ru1 C15 C14 C13 -53.8(3) . . . . ?
C16 C15 C14 C8 176.9(3) . . . . ?
Ru1 C15 C14 C8 123.0(3) . . . . ?
C16 C15 C14 Ru1 53.9(3) . . . . ?
C12 C13 C14 C15 0.3(5) . . . . ?
Ru1 C13 C14 C15 53.7(3) . . . . ?
C12 C13 C14 C8 -176.5(3) . . . . ?
Ru1 C13 C14 C8 -123.1(3) . . . . ?
C12 C13 C14 Ru1 -53.4(3) . . . . ?
C14 C13 C12 C11 0.2(5) . . . . ?
Ru1 C13 C12 C11 -53.0(3) . . . . ?
C14 C13 C12 Ru1 53.1(3) . . . . ?
C009 C6 C5 C4 -1.6(6) . . . . ?
Cl3 C6 C5 C4 177.4(3) . . . . ?
C3 C4 C5 C6 0.5(6) . . . . ?
C15 C16 C11 C12 1.7(5) . . . . ?
Ru1 C16 C11 C12 53.8(3) . . . . ?
C15 C16 C11 C7 -176.9(3) . . . . ?
Ru1 C16 C11 C7 -124.8(4) . . . . ?
C15 C16 C11 Ru1 -52.1(3) . . . . ?
C13 C12 C11 C16 -1.2(5) . . . . ?
Ru1 C12 C11 C16 -53.8(3) . . . . ?
C13 C12 C11 C7 177.4(4) . . . . ?
Ru1 C12 C11 C7 124.8(4) . . . . ?
C13 C12 C11 Ru1 52.6(3) . . . . ?
C15 C14 C8 C10 -24.6(5) . . . . ?
C13 C14 C8 C10 152.0(4) . . . . ?
Ru1 C14 C8 C10 64.5(4) . . . . ?
C15 C14 C8 C9 99.5(4) . . . . ?
C13 C14 C8 C9 -83.8(4) . . . . ?
Ru1 C14 C8 C9 -171.4(3) . . . . ?
C5 C4 C3 C2 1.9(6) . . . . ?
C009 C2 C3 C4 -3.3(5) . . . . ?
S1 C2 C3 C4 178.8(3) . . . . ?
